data_4083844
loop_
_publ_author_name
'Teng, Qiaoqiao'
'Upmann, Daniel'
'Ng Wijaya, Sheena Ai Zi'
'Huynh, Han Vinh'

_publ_section_title
;
 Bis(functionalized NHC) Palladium(II) Complexes via a Postmodification
 Approach
;
_journal_name_full Organometallics
_journal_page_first 140630123629004
_journal_paper_doi 10.1021/om500274c
_journal_year 2014
_chemical_formula_sum 'C36 H34 I2 N6 Pd S2'
_chemical_formula_weight 975.01
_chemical_name_systematic
; 
 ? 
;
_space_group_IT_number 14
_symmetry_cell_setting monoclinic
_symmetry_space_group_name_Hall '-P 2yn'
_symmetry_space_group_name_H-M 'P 1 21/n 1'
_atom_sites_solution_hydrogens geom
_atom_sites_solution_primary direct
_atom_sites_solution_secondary difmap
_audit_creation_method SHELXL-97
_cell_angle_alpha 90.00
_cell_angle_beta 109.728(3)
_cell_angle_gamma 90.00
_cell_formula_units_Z 2
_cell_length_a 7.8570(10)
_cell_length_b 20.915(3)
_cell_length_c 11.3480(15)
_cell_measurement_reflns_used 915
_cell_measurement_temperature 100(2)
_cell_measurement_theta_max 27.45
_cell_measurement_theta_min 2.92
_cell_volume 1755.4(4)
_computing_cell_refinement 'Bruker SMART'
_computing_data_collection 'Bruker SMART'
_computing_data_reduction 'Bruker SAINT'
_computing_molecular_graphics 'Bruker SHELXTL'
_computing_publication_material 'Bruker SHELXTL'
_computing_structure_refinement 'SHELXL-97 (Sheldrick, 1997)'
_computing_structure_solution 'SHELXS-97 (Sheldrick, 1990)'
_diffrn_ambient_temperature 100(2)
_diffrn_measured_fraction_theta_full 0.999
_diffrn_measured_fraction_theta_max 0.999
_diffrn_measurement_device_type 'CCD area detector'
_diffrn_measurement_method 'phi and omega scans'
_diffrn_radiation_monochromator graphite
_diffrn_radiation_source 'fine-focus sealed tube'
_diffrn_radiation_type MoK\a
_diffrn_radiation_wavelength 0.71073
_diffrn_reflns_av_R_equivalents 0.0223
_diffrn_reflns_av_sigmaI/netI 0.0234
_diffrn_reflns_limit_h_max 10
_diffrn_reflns_limit_h_min -10
_diffrn_reflns_limit_k_max 27
_diffrn_reflns_limit_k_min -27
_diffrn_reflns_limit_l_max 14
_diffrn_reflns_limit_l_min -12
_diffrn_reflns_number 12380
_diffrn_reflns_theta_full 27.50
_diffrn_reflns_theta_max 27.50
_diffrn_reflns_theta_min 1.95
_exptl_absorpt_coefficient_mu 2.442
_exptl_absorpt_correction_T_max 0.7673
_exptl_absorpt_correction_T_min 0.6022
_exptl_absorpt_correction_type multi-scan
_exptl_absorpt_process_details 'Sadabs, (Sheldrick 2001)'
_exptl_crystal_colour Yellow
_exptl_crystal_density_diffrn 1.845
_exptl_crystal_density_meas ?
_exptl_crystal_density_method 'not measured'
_exptl_crystal_description Block
_exptl_crystal_F_000 952
_exptl_crystal_size_max 0.40
_exptl_crystal_size_mid 0.40
_exptl_crystal_size_min 0.40
_refine_diff_density_max 1.284
_refine_diff_density_min -0.457
_refine_diff_density_rms 0.109
_refine_ls_extinction_method none
_refine_ls_goodness_of_fit_ref 1.141
_refine_ls_hydrogen_treatment constr
_refine_ls_matrix_type full
_refine_ls_number_parameters 233
_refine_ls_number_reflns 4015
_refine_ls_number_restraints 27
_refine_ls_restrained_S_all 1.154
_refine_ls_R_factor_all 0.0306
_refine_ls_R_factor_gt 0.0294
_refine_ls_shift/su_max 0.002
_refine_ls_shift/su_mean 0.000
_refine_ls_structure_factor_coef Fsqd
_refine_ls_weighting_details 'calc w=1/[\s^2^(Fo^2^)+(0.0322P)^2^+3.0526P] where P=(Fo^2^+2Fc^2^)/3'
_refine_ls_weighting_scheme calc
_refine_ls_wR_factor_gt 0.0725
_refine_ls_wR_factor_ref 0.0731
_reflns_number_gt 3896
_reflns_number_total 4015
_reflns_threshold_expression >2sigma(I)
_cod_data_source_file om500274c_si_002.cif
_cod_data_source_block b395
_cod_depositor_comments
;
The following automatic conversions were performed:

'_symmetry_cell_setting' value 'Monoclinic' changed to 'monoclinic'
according to
/usr/data/users/saulius/crontab/automatic-downloads/rss-feeds/ACS/lib/dictionaries/cif_core.dic
dictionary named 'cif_core.dic' version 2.4.2 from
2011-04-26.

'_exptl_absorpt_correction_type' value 'Multi-scan'
changed to 'multi-scan' according to
/usr/data/users/saulius/crontab/automatic-downloads/rss-feeds/ACS/lib/dictionaries/cif_core.dic
dictionary named 'cif_core.dic' version 2.4.2 from 2011-04-26.

Automatic conversion script
Id: cif_fix_values 2281 2013-09-26 08:29:07Z andrius 

The following automatic conversions were performed:

'_exptl_crystal_density_meas' value 'Not measured' was changed to '?'
- the value is perceived as not measured.

Automatic conversion script
Id: cif_fix_values 3008 2015-01-20 13:52:24Z robertas 
;
_cod_original_cell_volume 1755.3(4)
_cod_original_sg_symbol_H-M P2(1)/n
_cod_database_code 4083844

loop_
_symmetry_equiv_pos_as_xyz
'x, y, z'
'-x+1/2, y+1/2, -z+1/2'
'-x, -y, -z'
'x-1/2, -y-1/2, z-1/2'

loop_
_atom_site_label
_atom_site_type_symbol
_atom_site_fract_x
_atom_site_fract_y
_atom_site_fract_z
_atom_site_U_iso_or_equiv
_atom_site_adp_type
_atom_site_occupancy
_atom_site_symmetry_multiplicity
_atom_site_calc_flag
_atom_site_refinement_flags
_atom_site_disorder_assembly
_atom_site_disorder_group
Pd1 Pd 1.0000 1.0000 0.5000 0.01493(8) Uani 1 2 d S . .
I1 I 0.67442(3) 1.013844(10) 0.340307(17) 0.02147(7) Uani 1 1 d . . .
S1 S 0.65965(14) 0.84507(5) 0.42087(8) 0.0347(2) Uani 1 1 d D . .
N2 N 0.8892(3) 0.96432(12) 0.7240(2) 0.0186(5) Uani 1 1 d . . .
N1 N 0.8678(3) 1.06666(12) 0.6929(2) 0.0193(5) Uani 1 1 d . . .
C1 C 0.9121(4) 1.01126(13) 0.6484(3) 0.0179(6) Uani 1 1 d . . .
C2 C 0.8148(4) 1.05519(15) 0.7969(3) 0.0207(6) Uani 1 1 d . . .
C3 C 0.7588(4) 1.09644(16) 0.8724(3) 0.0254(6) Uani 1 1 d . . .
H3 H 0.7498 1.1413 0.8580 0.030 Uiso 1 1 calc R . .
C4 C 0.7167(4) 1.06852(18) 0.9700(3) 0.0294(7) Uani 1 1 d . . .
H4 H 0.6764 1.0948 1.0236 0.035 Uiso 1 1 calc R . .
C5 C 0.7320(5) 1.00294(18) 0.9913(3) 0.0282(7) Uani 1 1 d . . .
H5 H 0.7014 0.9856 1.0589 0.034 Uiso 1 1 calc R . .
C6 C 0.7908(4) 0.96197(17) 0.9167(3) 0.0242(6) Uani 1 1 d . . .
H6 H 0.8036 0.9173 0.9327 0.029 Uiso 1 1 calc R . .
C7 C 0.8297(4) 0.98955(15) 0.8175(3) 0.0206(6) Uani 1 1 d . . .
C8 C 0.8739(5) 1.12989(15) 0.6416(3) 0.0237(6) Uani 1 1 d . . .
H8A H 0.7552 1.1509 0.6256 0.028 Uiso 1 1 calc R . .
H8B H 0.8931 1.1253 0.5602 0.028 Uiso 1 1 calc R . .
C9 C 1.0207(4) 1.17299(15) 0.7256(3) 0.0219(6) Uani 1 1 d . . .
C10 C 1.0030(5) 1.23882(16) 0.7090(3) 0.0287(7) Uani 1 1 d . . .
H10 H 0.8955 1.2559 0.6507 0.034 Uiso 1 1 calc R . .
C11 C 1.1420(5) 1.28054(16) 0.7774(3) 0.0323(7) Uani 1 1 d . . .
H11 H 1.1289 1.3254 0.7649 0.039 Uiso 1 1 calc R . .
C12 C 1.2966(5) 1.25559(18) 0.8623(4) 0.0350(8) Uani 1 1 d . . .
H12 H 1.3916 1.2833 0.9083 0.042 Uiso 1 1 calc R . .
C13 C 1.3147(5) 1.19006(18) 0.8812(3) 0.0329(7) Uani 1 1 d . . .
H13 H 1.4210 1.1732 0.9411 0.039 Uiso 1 1 calc R . .
C14 C 1.1781(5) 1.14910(17) 0.8129(3) 0.0296(7) Uani 1 1 d . . .
H14 H 1.1923 1.1043 0.8259 0.036 Uiso 1 1 calc R . .
C15 C 0.9241(4) 0.89636(14) 0.7125(3) 0.0218(6) Uani 1 1 d . A .
H15A H 1.0130 0.8810 0.7920 0.026 Uiso 1 1 calc R . .
H15B H 0.9774 0.8905 0.6456 0.026 Uiso 1 1 calc R . .
C16 C 0.7520(5) 0.85666(16) 0.6818(3) 0.0272(7) Uani 1 1 d . . .
H16A H 0.7838 0.8109 0.6808 0.033 Uiso 1 1 calc R A .
H16B H 0.6999 0.8627 0.7492 0.033 Uiso 1 1 calc R . .
C17 C 0.6096(5) 0.87330(16) 0.5576(3) 0.0271(7) Uani 1 1 d . A .
H17A H 0.5953 0.9204 0.5521 0.032 Uiso 1 1 calc R . .
H17B H 0.4926 0.8548 0.5557 0.032 Uiso 1 1 calc R . .
C18B C 0.660(2) 0.7648(2) 0.4371(10) 0.027(3) Uani 0.341(14) 1 d PDU A 1
N3B N 0.6386(19) 0.7129(4) 0.4414(10) 0.039(3) Uani 0.341(14) 1 d PDU A 1
C18A C 0.5883(12) 0.7684(2) 0.4321(6) 0.0336(15) Uani 0.659(14) 1 d PDU A 2
N3A N 0.5379(12) 0.7161(3) 0.4372(6) 0.054(2) Uani 0.659(14) 1 d PDU A 2

loop_
_atom_site_aniso_label
_atom_site_aniso_U_11
_atom_site_aniso_U_22
_atom_site_aniso_U_33
_atom_site_aniso_U_23
_atom_site_aniso_U_13
_atom_site_aniso_U_12
Pd1 0.01572(15) 0.01632(14) 0.01218(15) -0.00092(10) 0.00398(11) 0.00007(11)
I1 0.01700(11) 0.02843(12) 0.01705(11) -0.00071(7) 0.00324(8) 0.00194(7)
S1 0.0420(5) 0.0392(5) 0.0250(4) -0.0036(3) 0.0139(4) 0.0049(4)
N2 0.0182(12) 0.0210(12) 0.0168(12) -0.0001(9) 0.0061(9) -0.0004(9)
N1 0.0210(12) 0.0214(12) 0.0147(11) -0.0023(9) 0.0050(9) 0.0018(10)
C1 0.0145(13) 0.0212(14) 0.0159(13) -0.0010(10) 0.0025(11) 0.0001(10)
C2 0.0156(13) 0.0309(16) 0.0140(13) -0.0007(11) 0.0031(11) 0.0012(11)
C3 0.0247(16) 0.0302(16) 0.0196(15) -0.0032(12) 0.0052(12) 0.0039(13)
C4 0.0251(16) 0.044(2) 0.0198(15) -0.0048(14) 0.0082(13) 0.0068(14)
C5 0.0207(16) 0.0463(19) 0.0188(15) 0.0031(13) 0.0083(13) 0.0011(14)
C6 0.0200(14) 0.0325(17) 0.0188(14) 0.0040(12) 0.0048(11) -0.0004(12)
C7 0.0138(13) 0.0303(16) 0.0165(14) -0.0014(11) 0.0034(11) 0.0016(11)
C8 0.0307(16) 0.0209(14) 0.0175(14) -0.0006(11) 0.0055(12) 0.0024(12)
C9 0.0265(15) 0.0224(15) 0.0181(14) -0.0016(11) 0.0091(12) 0.0018(12)
C10 0.0341(18) 0.0246(16) 0.0280(17) -0.0004(13) 0.0111(14) 0.0040(13)
C11 0.040(2) 0.0212(15) 0.0392(19) -0.0022(14) 0.0183(16) 0.0015(14)
C12 0.041(2) 0.0299(18) 0.0354(19) -0.0088(14) 0.0150(16) -0.0100(15)
C13 0.0329(18) 0.0333(18) 0.0293(18) -0.0039(14) 0.0065(14) 0.0010(14)
C14 0.0362(19) 0.0251(16) 0.0266(16) -0.0007(13) 0.0093(14) 0.0039(13)
C15 0.0247(15) 0.0176(14) 0.0232(15) 0.0008(11) 0.0080(12) 0.0008(11)
C16 0.0332(18) 0.0260(16) 0.0229(16) -0.0021(12) 0.0103(13) -0.0049(13)
C17 0.0281(16) 0.0278(16) 0.0269(16) -0.0063(13) 0.0115(13) -0.0031(13)
C18B 0.027(3) 0.027(3) 0.027(3) -0.0010(10) 0.0091(13) 0.0012(10)
N3B 0.043(4) 0.037(3) 0.037(3) -0.0019(18) 0.012(2) 0.0013(19)
C18A 0.0348(17) 0.0325(17) 0.0324(17) -0.0026(9) 0.0097(10) 0.0037(10)
N3A 0.058(3) 0.051(2) 0.049(2) -0.0043(16) 0.0142(17) 0.0025(17)

loop_
_atom_type_symbol
_atom_type_description
_atom_type_scat_dispersion_real
_atom_type_scat_dispersion_imag
_atom_type_scat_source
C C 0.0033 0.0016 'International Tables Vol C Tables 4.2.6.8 and 6.1.1.4'
H H 0.0000 0.0000 'International Tables Vol C Tables 4.2.6.8 and 6.1.1.4'
N N 0.0061 0.0033 'International Tables Vol C Tables 4.2.6.8 and 6.1.1.4'
S S 0.1246 0.1234 'International Tables Vol C Tables 4.2.6.8 and 6.1.1.4'
Pd Pd -0.9988 1.0072 'International Tables Vol C Tables 4.2.6.8 and 6.1.1.4'
I I -0.4742 1.8119 'International Tables Vol C Tables 4.2.6.8 and 6.1.1.4'

loop_
_geom_angle_atom_site_label_1
_geom_angle_atom_site_label_2
_geom_angle_atom_site_label_3
_geom_angle
_geom_angle_site_symmetry_1
_geom_angle_site_symmetry_3
C1 Pd1 C1 180.000(1) . 3_776
C1 Pd1 I1 92.00(8) . .
C1 Pd1 I1 88.00(8) 3_776 .
C1 Pd1 I1 88.00(8) . 3_776
C1 Pd1 I1 92.00(8) 3_776 3_776
I1 Pd1 I1 180.0 . 3_776
C18B S1 C18A 18.5(4) . .
C18B S1 C17 102.8(4) . .
C18A S1 C17 94.0(3) . .
C1 N2 C7 110.9(2) . .
C1 N2 C15 125.3(2) . .
C7 N2 C15 123.7(2) . .
C1 N1 C2 110.8(2) . .
C1 N1 C8 125.6(3) . .
C2 N1 C8 123.6(3) . .
N2 C1 N1 106.1(3) . .
N2 C1 Pd1 126.5(2) . .
N1 C1 Pd1 127.4(2) . .
C3 C2 C7 122.4(3) . .
C3 C2 N1 131.4(3) . .
C7 C2 N1 106.2(3) . .
C2 C3 C4 116.2(3) . .
C3 C4 C5 121.6(3) . .
C6 C5 C4 122.0(3) . .
C7 C6 C5 116.6(3) . .
C6 C7 C2 121.2(3) . .
C6 C7 N2 132.8(3) . .
C2 C7 N2 106.0(3) . .
N1 C8 C9 114.2(3) . .
C10 C9 C14 118.5(3) . .
C10 C9 C8 118.8(3) . .
C14 C9 C8 122.6(3) . .
C9 C10 C11 121.0(3) . .
C12 C11 C10 119.3(3) . .
C11 C12 C13 120.3(3) . .
C12 C13 C14 120.3(4) . .
C13 C14 C9 120.7(3) . .
N2 C15 C16 111.8(3) . .
C17 C16 C15 114.0(3) . .
C16 C17 S1 114.4(2) . .
N3B C18B S1 171.8(13) . .
N3A C18A S1 178.7(6) . .

loop_
_geom_bond_atom_site_label_1
_geom_bond_atom_site_label_2
_geom_bond_distance
_geom_bond_site_symmetry_2
Pd1 C1 2.038(3) .
Pd1 C1 2.038(3) 3_776
Pd1 I1 2.6043(3) .
Pd1 I1 2.6043(3) 3_776
S1 C18B 1.689(5) .
S1 C18A 1.718(5) .
S1 C17 1.823(3) .
N2 C1 1.356(4) .
N2 C7 1.399(4) .
N2 C15 1.462(4) .
N1 C1 1.356(4) .
N1 C2 1.399(4) .
N1 C8 1.452(4) .
C2 C3 1.388(4) .
C2 C7 1.391(4) .
C3 C4 1.388(5) .
C4 C5 1.391(5) .
C5 C6 1.388(5) .
C6 C7 1.387(4) .
C8 C9 1.520(4) .
C9 C10 1.390(4) .
C9 C14 1.390(5) .
C10 C11 1.408(5) .
C11 C12 1.374(5) .
C12 C13 1.387(5) .
C13 C14 1.387(5) .
C15 C16 1.523(4) .
C16 C17 1.515(5) .
C18B N3B 1.102(8) .
C18A N3A 1.170(6) .
